data_1517910
loop_
_publ_author_name
'Zheng, Chenguang'
'Yao, Weijun'
'Zhang, Yucheng'
'Ma, Cheng'

_publ_section_title
;
 Chiral Spirooxindole-Butenolide Synthesis through Asymmetric
 N-Heterocyclic Carbene-Catalyzed Formal (3 + 2) Annulation of
 3-Bromoenals and Isatins.
;
_journal_issue 19
_journal_name_full 'Organic letters'
_journal_page_first 5028
_journal_page_last 5031
_journal_paper_doi 10.1021/ol502365r
_journal_volume 16
_journal_year 2014
_chemical_absolute_configuration ad
_chemical_formula_moiety 'C20 H19 N O3'
_chemical_formula_sum 'C20 H19 N O3'
_chemical_formula_weight 321.36
_chemical_name_systematic
; 
 ? 
;
_space_group_IT_number 94
_symmetry_cell_setting tetragonal
_symmetry_space_group_name_Hall 'P 4n 2n'
_symmetry_space_group_name_H-M 'P 42 21 2'
_atom_sites_solution_hydrogens geom
_atom_sites_solution_primary direct
_atom_sites_solution_secondary difmap
_audit_creation_method SHELXL-97
_cell_angle_alpha 90.00
_cell_angle_beta 90.00
_cell_angle_gamma 90.00
_cell_formula_units_Z 8
_cell_length_a 15.41590(12)
_cell_length_b 15.41590(12)
_cell_length_c 15.6014(2)
_cell_measurement_reflns_used 15173
_cell_measurement_temperature 293(2)
_cell_measurement_theta_max 67.3183
_cell_measurement_theta_min 4.0280
_cell_volume 3707.67(6)
_computing_cell_refinement 'CrysAlis PRO (Agilent Technologies, 2011)'
_computing_data_collection 'CrysAlis PRO'
_computing_data_reduction 'CrysAlis PRO'
_computing_molecular_graphics 'OLEX2 (Dolomanov et al., 2009)'
_computing_publication_material OLEX2
_computing_structure_refinement 'SHELXL-97 (Sheldrick, 2008)'
_computing_structure_solution 'SHELXS-97 (Sheldrick, 2008)'
_diffrn_ambient_temperature 293(2)
_diffrn_detector_area_resol_mean 10.3592
_diffrn_measured_fraction_theta_full 0.997
_diffrn_measured_fraction_theta_max 0.997
_diffrn_measurement_device_type 'Xcalibur, Atlas, Gemini ultra'
_diffrn_measurement_method '\w scans'
_diffrn_radiation_monochromator graphite
_diffrn_radiation_source 'fine-focus sealed tube'
_diffrn_radiation_type CuK\a
_diffrn_radiation_wavelength 1.54184
_diffrn_reflns_av_R_equivalents 0.0348
_diffrn_reflns_av_sigmaI/netI 0.0148
_diffrn_reflns_limit_h_max 18
_diffrn_reflns_limit_h_min -18
_diffrn_reflns_limit_k_max 18
_diffrn_reflns_limit_k_min -18
_diffrn_reflns_limit_l_max 18
_diffrn_reflns_limit_l_min -18
_diffrn_reflns_number 37061
_diffrn_reflns_theta_full 67.43
_diffrn_reflns_theta_max 67.43
_diffrn_reflns_theta_min 4.03
_exptl_absorpt_coefficient_mu 0.625
_exptl_absorpt_correction_T_max 0.8251
_exptl_absorpt_correction_T_min 0.7927
_exptl_absorpt_correction_type multi-scan
_exptl_absorpt_process_details
;
CrysAlis PRO (Agilent Technologies, 2011) 
;
_exptl_crystal_colour colorless
_exptl_crystal_density_diffrn 1.151
_exptl_crystal_density_method 'not measured'
_exptl_crystal_description block
_exptl_crystal_F_000 1360
_exptl_crystal_size_max 0.39
_exptl_crystal_size_mid 0.36
_exptl_crystal_size_min 0.32
_platon_squeeze_details
;
;
_refine_diff_density_max 0.208
_refine_diff_density_min -0.204
_refine_diff_density_rms 0.051
_refine_ls_abs_structure_details 'Flack (1983), 1382 Friedel pairs'
_refine_ls_abs_structure_Flack -0.1(3)
_refine_ls_extinction_coef 0.0027(4)
_refine_ls_extinction_expression Fc^*^=kFc[1+0.001xFc^2^\l^3^/sin(2\q)]^-1/4^
_refine_ls_extinction_method SHELXL
_refine_ls_goodness_of_fit_ref 1.045
_refine_ls_hydrogen_treatment constr
_refine_ls_matrix_type full
_refine_ls_number_parameters 219
_refine_ls_number_reflns 3348
_refine_ls_number_restraints 24
_refine_ls_restrained_S_all 1.086
_refine_ls_R_factor_all 0.0524
_refine_ls_R_factor_gt 0.0505
_refine_ls_shift/su_max 0.000
_refine_ls_shift/su_mean 0.000
_refine_ls_structure_factor_coef Fsqd
_refine_ls_weighting_details 'calc w=1/[\s^2^(Fo^2^)+(0.1002P)^2^+0.2999P] where P=(Fo^2^+2Fc^2^)/3'
_refine_ls_weighting_scheme calc
_refine_ls_wR_factor_gt 0.1498
_refine_ls_wR_factor_ref 0.1529
_reflns_number_gt 3140
_reflns_number_total 3348
_reflns_threshold_expression >2sigma(I)
_cod_data_source_file ol502365r_si_002.cif
_cod_data_source_block 120703_zcg120703(4a)
_cod_original_cell_volume 3707.68(7)
_cod_original_sg_symbol_Hall 'P 4n 2n '
_cod_database_code 1517910

loop_
_symmetry_equiv_pos_as_xyz
'x, y, z'
'-y+1/2, x+1/2, z+1/2'
'-x, -y, z'
'y+1/2, -x+1/2, z+1/2'
'x+1/2, -y+1/2, -z+1/2'
'-x+1/2, y+1/2, -z+1/2'
'y, x, -z'
'-y, -x, -z'

loop_
_atom_site_label
_atom_site_type_symbol
_atom_site_fract_x
_atom_site_fract_y
_atom_site_fract_z
_atom_site_U_iso_or_equiv
_atom_site_adp_type
_atom_site_occupancy
_atom_site_symmetry_multiplicity
_atom_site_calc_flag
_atom_site_refinement_flags
O1 O 0.34962(15) 0.65128(13) 0.70150(13) 0.1008(6) Uani 1 1 d .
O2 O 0.35300(15) 0.51365(11) 0.92142(14) 0.1011(6) Uani 1 1 d .
O3 O 0.31561(10) 0.64761(9) 0.88553(11) 0.0769(4) Uani 1 1 d .
N1 N 0.29881(14) 0.79077(14) 0.72016(12) 0.0808(5) Uani 1 1 d .
C1 C 0.52646(19) 0.85032(19) 0.8288(2) 0.1045(9) Uani 1 1 d .
H1 H 0.5004 0.8735 0.8775 0.125 Uiso 1 1 calc R
C2 C 0.5789(2) 0.9031(2) 0.7783(4) 0.1361(14) Uani 1 1 d .
H2 H 0.5869 0.9611 0.7927 0.163 Uiso 1 1 calc R
C3 C 0.6187(2) 0.8694(3) 0.7078(3) 0.1257(13) Uani 1 1 d .
H3 H 0.6537 0.9042 0.6735 0.151 Uiso 1 1 calc R
C4 C 0.60675(18) 0.7850(3) 0.6882(2) 0.1052(10) Uani 1 1 d .
H4 H 0.6352 0.7617 0.6409 0.126 Uiso 1 1 calc R
C5 C 0.55303(16) 0.73215(19) 0.73689(17) 0.0858(7) Uani 1 1 d .
H5 H 0.5446 0.6746 0.7212 0.103 Uiso 1 1 calc R
C6 C 0.51230(13) 0.76504(14) 0.80843(15) 0.0737(5) Uani 1 1 d .
C7 C 0.45261(13) 0.71168(13) 0.86414(15) 0.0691(5) Uani 1 1 d .
H7 H 0.4605 0.7317 0.9232 0.083 Uiso 1 1 calc R
C8 C 0.46270(16) 0.61358(14) 0.86480(18) 0.0791(6) Uani 1 1 d .
H8A H 0.4766 0.5918 0.8081 0.095 Uiso 1 1 calc R
H8B H 0.5076 0.5956 0.9046 0.095 Uiso 1 1 calc R
C9 C 0.37448(16) 0.58273(14) 0.89365(17) 0.0784(6) Uani 1 1 d .
C10 C 0.35503(13) 0.72133(13) 0.84264(14) 0.0672(5) Uani 1 1 d .
C11 C 0.31457(14) 0.80579(13) 0.86571(14) 0.0696(5) Uani 1 1 d .
C12 C 0.30701(18) 0.84719(16) 0.94282(17) 0.0846(6) Uani 1 1 d .
H12 H 0.3273 0.8215 0.9929 0.102 Uiso 1 1 calc R
C13 C 0.2684(2) 0.92841(18) 0.9448(2) 0.1064(10) Uani 1 1 d .
H13 H 0.2618 0.9568 0.9970 0.128 Uiso 1 1 calc R
C14 C 0.2400(2) 0.96715(19) 0.8720(2) 0.1074(10) Uani 1 1 d .
H14 H 0.2156 1.0222 0.8749 0.129 Uiso 1 1 calc R
C15 C 0.24675(19) 0.92631(17) 0.7939(2) 0.0948(8) Uani 1 1 d .
H15 H 0.2260 0.9525 0.7443 0.114 Uiso 1 1 calc R
C16 C 0.28512(14) 0.84525(15) 0.79096(16) 0.0755(5) Uani 1 1 d .
C17 C 0.33539(15) 0.71408(15) 0.74588(15) 0.0765(6) Uani 1 1 d .
C18 C 0.2680(3) 0.8056(3) 0.6329(2) 0.1238(11) Uani 1 1 d DU
H18A H 0.2244 0.8510 0.6338 0.149 Uiso 1 1 calc R
H18B H 0.2408 0.7531 0.6118 0.149 Uiso 1 1 calc R
C19 C 0.3403(5) 0.8318(4) 0.5716(3) 0.178(2) Uani 1 1 d DU
H19A H 0.3812 0.7841 0.5685 0.214 Uiso 1 1 calc R
H19B H 0.3151 0.8385 0.5150 0.214 Uiso 1 1 calc R
C20 C 0.3855(5) 0.9048(5) 0.5897(4) 0.186(2) Uani 1 1 d DU
H20A H 0.4256 0.9166 0.5441 0.279 Uiso 1 1 calc R
H20B H 0.4169 0.8970 0.6423 0.279 Uiso 1 1 calc R
H20C H 0.3461 0.9526 0.5957 0.279 Uiso 1 1 calc R

loop_
_atom_site_aniso_label
_atom_site_aniso_U_11
_atom_site_aniso_U_22
_atom_site_aniso_U_33
_atom_site_aniso_U_23
_atom_site_aniso_U_13
_atom_site_aniso_U_12
O1 0.1141(14) 0.0871(11) 0.1012(12) -0.0302(10) -0.0064(11) -0.0051(10)
O2 0.1163(14) 0.0597(9) 0.1274(14) 0.0117(9) 0.0136(12) -0.0061(9)
O3 0.0691(8) 0.0603(8) 0.1014(10) 0.0051(7) 0.0100(7) -0.0014(6)
N1 0.0767(11) 0.0833(12) 0.0823(11) 0.0048(9) -0.0063(9) -0.0021(9)
C1 0.0843(16) 0.0804(16) 0.149(2) -0.0122(16) 0.0229(16) -0.0165(13)
C2 0.103(2) 0.0878(19) 0.217(4) 0.007(2) 0.036(3) -0.0233(17)
C3 0.0784(16) 0.115(2) 0.184(4) 0.053(3) 0.027(2) -0.0003(16)
C4 0.0724(14) 0.132(3) 0.1117(19) 0.0262(18) 0.0150(14) 0.0175(16)
C5 0.0693(12) 0.0928(16) 0.0954(15) 0.0053(13) 0.0056(11) 0.0119(11)
C6 0.0570(10) 0.0678(11) 0.0962(13) 0.0058(10) -0.0013(10) 0.0021(8)
C7 0.0635(10) 0.0611(10) 0.0826(12) -0.0021(9) 0.0007(9) 0.0052(8)
C8 0.0760(13) 0.0621(11) 0.0992(15) 0.0033(10) 0.0079(11) 0.0106(9)
C9 0.0860(14) 0.0568(11) 0.0924(14) 0.0009(10) 0.0042(12) 0.0032(9)
C10 0.0656(11) 0.0557(10) 0.0802(12) -0.0011(8) 0.0025(9) -0.0030(8)
C11 0.0635(10) 0.0593(10) 0.0860(12) 0.0043(9) 0.0048(9) 0.0042(8)
C12 0.0965(16) 0.0701(12) 0.0873(13) -0.0034(11) 0.0142(12) 0.0121(12)
C13 0.129(2) 0.0777(15) 0.112(2) -0.0077(15) 0.0239(18) 0.0244(16)
C14 0.123(2) 0.0696(14) 0.130(2) 0.0091(15) 0.0265(19) 0.0312(15)
C15 0.0890(16) 0.0778(14) 0.1175(19) 0.0248(15) 0.0027(14) 0.0130(13)
C16 0.0656(11) 0.0700(11) 0.0909(14) 0.0080(11) 0.0016(10) -0.0011(9)
C17 0.0712(12) 0.0736(12) 0.0847(13) -0.0053(11) -0.0038(10) -0.0078(10)
C18 0.148(3) 0.131(3) 0.0922(17) 0.0139(17) -0.0305(17) -0.015(2)
C19 0.225(5) 0.205(5) 0.105(2) 0.028(3) -0.012(3) -0.071(4)
C20 0.194(5) 0.215(5) 0.148(3) 0.017(4) -0.009(3) -0.068(4)

loop_
_atom_type_symbol
_atom_type_description
_atom_type_scat_dispersion_real
_atom_type_scat_dispersion_imag
_atom_type_scat_source
C C 0.0181 0.0091 'International Tables Vol C Tables 4.2.6.8 and 6.1.1.4'
H H 0.0000 0.0000 'International Tables Vol C Tables 4.2.6.8 and 6.1.1.4'
N N 0.0311 0.0180 'International Tables Vol C Tables 4.2.6.8 and 6.1.1.4'
O O 0.0492 0.0322 'International Tables Vol C Tables 4.2.6.8 and 6.1.1.4'

loop_
_geom_angle_atom_site_label_1
_geom_angle_atom_site_label_2
_geom_angle_atom_site_label_3
_geom_angle
C9 O3 C10 109.89(16)
C17 N1 C16 110.35(19)
C17 N1 C18 122.9(3)
C16 N1 C18 126.2(3)
C6 C1 C2 121.5(3)
C6 C1 H1 119.3
C2 C1 H1 119.3
C3 C2 C1 119.7(3)
C3 C2 H2 120.1
C1 C2 H2 120.1
C4 C3 C2 119.3(3)
C4 C3 H3 120.3
C2 C3 H3 120.3
C3 C4 C5 121.6(3)
C3 C4 H4 119.2
C5 C4 H4 119.2
C6 C5 C4 119.9(3)
C6 C5 H5 120.0
C4 C5 H5 120.0
C1 C6 C5 118.0(2)
C1 C6 C7 119.1(2)
C5 C6 C7 122.9(2)
C6 C7 C8 118.92(19)
C6 C7 C10 114.53(18)
C8 C7 C10 101.32(17)
C6 C7 H7 107.1
C8 C7 H7 107.1
C10 C7 H7 107.1
C9 C8 C7 102.90(17)
C9 C8 H8A 111.2
C7 C8 H8A 111.2
C9 C8 H8B 111.2
C7 C8 H8B 111.2
H8A C8 H8B 109.1
O2 C9 O3 120.3(2)
O2 C9 C8 129.6(2)
O3 C9 C8 110.04(17)
O3 C10 C11 113.45(17)
O3 C10 C17 108.18(17)
C11 C10 C17 102.57(18)
O3 C10 C7 103.39(16)
C11 C10 C7 116.03(17)
C17 C10 C7 113.29(18)
C12 C11 C16 120.4(2)
C12 C11 C10 131.1(2)
C16 C11 C10 108.45(19)
C11 C12 C13 118.5(3)
C11 C12 H12 120.7
C13 C12 H12 120.7
C14 C13 C12 121.2(3)
C14 C13 H13 119.4
C12 C13 H13 119.4
C13 C14 C15 121.1(2)
C13 C14 H14 119.5
C15 C14 H14 119.5
C14 C15 C16 118.4(3)
C14 C15 H15 120.8
C16 C15 H15 120.8
C15 C16 C11 120.5(2)
C15 C16 N1 129.1(2)
C11 C16 N1 110.42(19)
O1 C17 N1 126.7(2)
O1 C17 C10 125.6(2)
N1 C17 C10 107.74(19)
N1 C18 C19 112.9(3)
N1 C18 H18A 109.0
C19 C18 H18A 109.0
N1 C18 H18B 109.0
C19 C18 H18B 109.0
H18A C18 H18B 107.8
C20 C19 C18 117.8(5)
C20 C19 H19A 107.9
C18 C19 H19A 107.9
C20 C19 H19B 107.9
C18 C19 H19B 107.9
H19A C19 H19B 107.2
C19 C20 H20A 109.5
C19 C20 H20B 109.5
H20A C20 H20B 109.5
C19 C20 H20C 109.5
H20A C20 H20C 109.5
H20B C20 H20C 109.5

loop_
_geom_bond_atom_site_label_1
_geom_bond_atom_site_label_2
_geom_bond_distance
O1 C17 1.210(3)
O2 C9 1.197(3)
O3 C9 1.356(3)
O3 C10 1.452(3)
N1 C17 1.370(3)
N1 C16 1.404(3)
N1 C18 1.460(4)
C1 C6 1.370(4)
C1 C2 1.392(5)
C1 H1 0.9300
C2 C3 1.363(6)
C2 H2 0.9300
C3 C4 1.348(6)
C3 H3 0.9300
C4 C5 1.389(4)
C4 H4 0.9300
C5 C6 1.377(4)
C5 H5 0.9300
C6 C7 1.509(3)
C7 C8 1.520(3)
C7 C10 1.549(3)
C7 H7 0.9800
C8 C9 1.509(4)
C8 H8A 0.9700
C8 H8B 0.9700
C10 C11 1.488(3)
C10 C17 1.544(3)
C11 C12 1.367(3)
C11 C16 1.391(3)
C12 C13 1.387(4)
C12 H12 0.9300
C13 C14 1.356(5)
C13 H13 0.9300
C14 C15 1.375(5)
C14 H14 0.9300
C15 C16 1.383(3)
C15 H15 0.9300
C18 C19 1.523(6)
C18 H18A 0.9700
C18 H18B 0.9700
C19 C20 1.353(7)
C19 H19A 0.9700
C19 H19B 0.9700
C20 H20A 0.9600
C20 H20B 0.9600
C20 H20C 0.9600

loop_
_platon_squeeze_void_nr
_platon_squeeze_void_average_x
_platon_squeeze_void_average_y
_platon_squeeze_void_average_z
_platon_squeeze_void_volume
_platon_squeeze_void_count_electrons
_platon_squeeze_void_content
1 0.000 0.000 0.000 166 41 ' '
2 0.500 0.500 0.500 166 41 ' '
